data_7013599
loop_
_publ_author_name
'Luke E. Turner'
'Matthew G. Thorn'
'R. D. Swartz II'
'Robert W. Chesnut'
'Phillip E. Fanwick'
'Ian P. Rothwell'

_publ_section_title
;
 Synthesis, stereochemistry, bonding and fluxionality of
 2-(inden-3-yl)phenols and their cyclopentadienyl titanium derivatives
;
_journal_issue 24
_journal_name_full 'Dalton Trans.'
_journal_page_first 4580
_journal_page_last 4589
_journal_paper_doi 10.1039/b310415j
_journal_year 2003
_chemical_formula_sum 'C61 H75 Cl2 O2 Ti2'
_chemical_formula_weight 1006.98
_chemical_name_systematic ' ?'
_space_group_IT_number 2
_symmetry_cell_setting triclinic
_symmetry_space_group_name_Hall '-P 1'
_symmetry_space_group_name_H-M 'P -1'
_atom_type_scat_source 'International Tables for Crystallography (Vol C)'
_audit_creation_date 26-09-03
_audit_creation_method from_MolEN_and_SHELXL
_audit_update_record ' ?'
_cell_angle_alpha 102.861(5)
_cell_angle_beta 102.520(5)
_cell_angle_gamma 96.692(6)
_cell_formula_units_Z 1
_cell_length_a 10.2296(8)
_cell_length_b 10.7280(10)
_cell_length_c 13.6638(14)
_cell_measurement_reflns_used 12936
_cell_measurement_temperature 203
_cell_measurement_theta_max 27
_cell_measurement_theta_min 4
_cell_volume 1405.6(2)
_computing_cell_refinement DENZO/SCALEPACK_(Otwinowski,_1996)
_computing_data_collection Collect_(Nonius,_1998)
_computing_data_reduction DENZO/SCALEPACK_(Otwinowski,_1996)
_computing_molecular_graphics
;
ORTEP (Johnson, 1976)
PLATON (Spek, 1997)
;
_computing_publication_material CIF_VAX_MolEN_(Fair,_1990)
_computing_structure_refinement SHELX97_(Sheldrick,_1997)
_computing_structure_solution Direct_methods_(SIR97,_Altomare_et_al.,_1997)
_diffrn_ambient_temperature 203
_diffrn_measurement_device_type Nonius_KappaCCD
_diffrn_measurement_method \w
_diffrn_radiation_type MO-K\a
_diffrn_radiation_wavelength 0.71073
_diffrn_reflns_av_R_equivalents 0.055
_diffrn_reflns_limit_h_max 13
_diffrn_reflns_limit_h_min 0
_diffrn_reflns_limit_k_max 13
_diffrn_reflns_limit_k_min -13
_diffrn_reflns_limit_l_max 16
_diffrn_reflns_limit_l_min -17
_diffrn_reflns_number 12936
_diffrn_reflns_theta_max 27.49
_diffrn_reflns_theta_min 4.00
_exptl_absorpt_coefficient_mu 0.415
_exptl_absorpt_correction_T_max 0.8922
_exptl_absorpt_correction_T_min 0.7950
_exptl_absorpt_correction_type multi-scan_(Otwinowski_&_Minor,_1
_exptl_crystal_colour 'dark red'
_exptl_crystal_density_diffrn 1.19
_exptl_crystal_description cube
_exptl_crystal_F_000 536
_exptl_crystal_size_max 0.38
_exptl_crystal_size_mid 0.30
_exptl_crystal_size_min 0.28
_refine_diff_density_max 0.64
_refine_diff_density_min -0.74
_refine_ls_extinction_coef 0.67E-01
_refine_ls_extinction_method SHELXL97_(Sheldrick_1997)
_refine_ls_goodness_of_fit_ref 1.062
_refine_ls_hydrogen_treatment H_atoms_riding
_refine_ls_matrix_type full
_refine_ls_number_parameters 300
_refine_ls_number_reflns 6199
_refine_ls_number_restraints 0
_refine_ls_R_factor_all 0.099
_refine_ls_R_factor_gt 0.074
_refine_ls_shift/su_max 0.000
_refine_ls_structure_factor_coef Fsqd
_refine_ls_weighting_details 'w=1/[\s^2^(Fo^2^)+(0.1015P)^2^+1.5334P] where P=(Fo^2^+2Fc^2^)/3'
_refine_ls_weighting_scheme calc
_refine_ls_wR_factor_gt 0.192
_refine_ls_wR_factor_ref 0.000
_reflns_number_gt 0
_reflns_number_total 0
_reflns_threshold_expression >2.0\s(I)
_cod_data_source_file b310415j.txt
_cod_data_source_block MT42H
_cod_depositor_comments
;
The following automatic conversions were performed:
'_refine_ls_weighting_scheme' value 'calc ' changed to 'calc' according to
'/home/saulius/struct/CIF-dictionaries/cif_core.dic' dictionary named
'cif_core.dic' version 2.4.1 from 2010-06-29.

Automatic conversion script
Id: cif_fix_enum 1527 2010-12-29 10:47:43Z saulius 
;
_cod_original_cell_volume 1405.6(5)
_cod_database_code 7013599

loop_
_symmetry_equiv_pos_as_xyz
'x, y, z'
'-x, -y, -z'

loop_
_atom_site_label
_atom_site_type_symbol
_atom_site_fract_x
_atom_site_fract_y
_atom_site_fract_z
_atom_site_U_iso_or_equiv
_atom_site_adp_type
_atom_site_occupancy
_atom_site_symmetry_multiplicity
_atom_site_calc_flag
_atom_site_refinement_flags
_atom_site_disorder_assembly
_atom_site_disorder_group
Ti Ti 0.09861(6) -0.35854(6) -0.49859(5) 0.0364(2) Uani 1 1 d . . .
Cl Cl 0.05900(8) -0.58143(8) -0.59985(7) 0.0421(3) Uani 1 1 d . . .
O(1) O 0.2629(2) -0.3384(2) -0.40762(18) 0.0373(5) Uani 1 1 d . . .
C(1) C 0.1715(4) -0.1733(4) -0.5459(3) 0.0519(9) Uani 1 1 d . . .
C(2) C 0.0722(5) -0.1436(4) -0.4942(4) 0.0562(10) Uani 1 1 d . . .
C(3) C -0.0503(4) -0.2182(5) -0.5540(4) 0.0634(12) Uani 1 1 d . . .
C(4) C -0.0266(5) -0.2972(4) -0.6420(4) 0.0639(13) Uani 1 1 d . . .
C(5) C 0.1129(5) -0.2690(4) -0.6371(3) 0.0545(10) Uani 1 1 d . . .
C(11) C 0.3938(3) -0.2799(3) -0.3594(3) 0.0353(7) Uani 1 1 d . . .
C(12) C 0.4870(3) -0.2662(3) -0.4194(3) 0.0360(7) Uani 1 1 d . . .
C(13) C 0.6198(3) -0.1995(3) -0.3702(3) 0.0382(7) Uani 1 1 d . . .
C(14) C 0.6619(3) -0.1474(3) -0.2644(3) 0.0377(7) Uani 1 1 d . . .
C(15) C 0.5673(3) -0.1675(3) -0.2067(3) 0.0385(7) Uani 1 1 d . . .
C(16) C 0.4348(3) -0.2329(3) -0.2495(3) 0.0371(7) Uani 1 1 d . . .
C(121) C 0.4527(3) -0.3236(3) -0.5328(3) 0.0348(7) Uani 1 1 d . . .
C(122) C 0.3888(3) -0.4455(3) -0.5845(3) 0.0399(7) Uani 1 1 d . . .
C(123) C 0.3820(4) -0.4723(4) -0.6982(3) 0.0441(8) Uani 1 1 d . . .
C(124) C 0.4525(4) -0.3450(4) -0.7071(3) 0.0432(8) Uani 1 1 d . . .
C(125) C 0.4784(4) -0.3080(4) -0.7925(3) 0.0548(10) Uani 1 1 d . . .
C(126) C 0.5437(5) -0.1822(5) -0.7794(3) 0.0611(11) Uani 1 1 d . . .
C(127) C 0.5823(4) -0.0951(4) -0.6832(3) 0.0552(10) Uani 1 1 d . . .
C(128) C 0.5574(4) -0.1317(4) -0.5964(3) 0.0454(8) Uani 1 1 d . . .
C(129) C 0.4930(3) -0.2578(3) -0.6085(3) 0.0377(7) Uani 1 1 d . . .
C(141) C 0.8047(3) -0.0703(4) -0.2083(3) 0.0436(8) Uani 1 1 d . . .
C(142) C 0.8939(3) -0.0591(4) -0.2834(3) 0.0479(9) Uani 1 1 d . . .
C(143) C 0.8743(4) -0.1398(6) -0.1297(4) 0.0705(14) Uani 1 1 d . . .
C(144) C 0.7931(5) 0.0675(5) -0.1535(5) 0.0790(16) Uani 1 1 d . . .
C(161) C 0.3385(3) -0.2542(4) -0.1799(3) 0.0430(8) Uani 1 1 d . . .
C(162) C 0.4128(4) -0.2124(5) -0.0645(3) 0.0581(11) Uani 1 1 d . . .
C(163) C 0.2250(4) -0.1740(4) -0.1969(3) 0.0543(10) Uani 1 1 d . . .
C(164) C 0.2790(4) -0.3992(4) -0.2040(3) 0.0528(10) Uani 1 1 d . . .
C(901) C 0.779(3) 0.623(2) 0.0227(19) 0.173(8) Uiso 0.50 1 d P . .
C(902) C 0.8914(18) 0.5975(16) 0.0288(13) 0.216(6) Uiso 1 1 d . . .
C(903) C 0.9290(17) 0.492(2) -0.0262(18) 0.289(10) Uiso 1 1 d . . .
H(1) H 0.2628 -0.1352 -0.5232 0.067 Uiso 1 1 calc R . .
H(2) H 0.0856 -0.0841 -0.4304 0.073 Uiso 1 1 calc R . .
H(3) H -0.1341 -0.2161 -0.5382 0.082 Uiso 1 1 calc R . .
H(4) H -0.0915 -0.3577 -0.6947 0.083 Uiso 1 1 calc R . .
H(5) H 0.1572 -0.3071 -0.6856 0.071 Uiso 1 1 calc R . .
H(13) H 0.6813 -0.1902 -0.4103 0.050 Uiso 1 1 calc R . .
H(15) H 0.5951 -0.1348 -0.1351 0.050 Uiso 1 1 calc R . .
H(122) H 0.3533 -0.5056 -0.5533 0.052 Uiso 1 1 calc R . .
H(125) H 0.4526 -0.3662 -0.8577 0.071 Uiso 1 1 calc R . .
H(126) H 0.5617 -0.1564 -0.8365 0.079 Uiso 1 1 calc R . .
H(127) H 0.6254 -0.0111 -0.6761 0.072 Uiso 1 1 calc R . .
H(128) H 0.5834 -0.0729 -0.5314 0.059 Uiso 1 1 calc R . .
H(12A) H 0.2886 -0.4935 -0.7395 0.057 Uiso 1 1 calc R . .
H(12B) H 0.4295 -0.5427 -0.7197 0.057 Uiso 1 1 calc R . .
H(14A) H 0.9089 -0.1438 -0.3148 0.062 Uiso 1 1 calc R . .
H(14B) H 0.9795 -0.0048 -0.2462 0.062 Uiso 1 1 calc R . .
H(14C) H 0.8492 -0.0215 -0.3362 0.062 Uiso 1 1 calc R . .
H(14D) H 0.8232 -0.1428 -0.0789 0.092 Uiso 1 1 calc R . .
H(14E) H 0.9648 -0.0933 -0.0960 0.092 Uiso 1 1 calc R . .
H(14F) H 0.8786 -0.2266 -0.1652 0.092 Uiso 1 1 calc R . .
H(14G) H 0.7488 0.1090 -0.2036 0.103 Uiso 1 1 calc R . .
H(14H) H 0.8824 0.1163 -0.1191 0.103 Uiso 1 1 calc R . .
H(14I) H 0.7410 0.0635 -0.1034 0.103 Uiso 1 1 calc R . .
H(16A) H 0.3500 -0.2285 -0.0239 0.076 Uiso 1 1 calc R . .
H(16B) H 0.4500 -0.1215 -0.0454 0.076 Uiso 1 1 calc R . .
H(16C) H 0.4850 -0.2611 -0.0519 0.076 Uiso 1 1 calc R . .
H(16D) H 0.1646 -0.1880 -0.1540 0.071 Uiso 1 1 calc R . .
H(16E) H 0.1753 -0.2001 -0.2684 0.071 Uiso 1 1 calc R . .
H(16F) H 0.2641 -0.0836 -0.1788 0.071 Uiso 1 1 calc R . .
H(16G) H 0.3514 -0.4473 -0.1902 0.069 Uiso 1 1 calc R . .
H(16H) H 0.2306 -0.4297 -0.2758 0.069 Uiso 1 1 calc R . .
H(16I) H 0.2180 -0.4113 -0.1613 0.069 Uiso 1 1 calc R . .
H(90A) H 0.9263 0.5988 0.1010 0.281 Uiso 1 1 calc R . .
H(90B) H 0.9444 0.6718 0.0176 0.281 Uiso 1 1 calc R . .
H(90C) H 0.9174 0.4936 -0.0983 0.376 Uiso 1 1 calc R . .
H(90D) H 0.8777 0.4122 -0.0225 0.376 Uiso 1 1 calc R . .
H(90E) H 0.7416 0.6308 -0.0460 0.224 Uiso 0.50 1 calc PR . .
H(90F) H 0.7838 0.7036 0.0721 0.224 Uiso 0.50 1 calc PR . .
H(90G) H 0.7225 0.5551 0.0372 0.224 Uiso 0.50 1 calc PR . .

loop_
_atom_site_aniso_label
_atom_site_aniso_U_11
_atom_site_aniso_U_22
_atom_site_aniso_U_33
_atom_site_aniso_U_12
_atom_site_aniso_U_13
_atom_site_aniso_U_23
Ti 0.0308(3) 0.0359(4) 0.0415(4) 0.0018(2) 0.0065(2) 0.0124(3)
Cl 0.0365(4) 0.0395(5) 0.0484(5) -0.0003(3) 0.0129(3) 0.0088(4)
O1 0.0317(11) 0.0387(12) 0.0413(13) 0.0025(9) 0.0093(9) 0.0118(10)
C1 0.049(2) 0.045(2) 0.065(3) 0.0011(17) 0.0120(18) 0.0270(19)
C2 0.072(3) 0.041(2) 0.063(3) 0.0172(19) 0.021(2) 0.0186(18)
C3 0.048(2) 0.072(3) 0.092(3) 0.027(2) 0.026(2) 0.048(3)
C4 0.065(3) 0.050(2) 0.066(3) -0.005(2) -0.015(2) 0.031(2)
C5 0.071(3) 0.052(2) 0.049(2) 0.014(2) 0.0202(19) 0.0234(18)
C11 0.0279(14) 0.0348(16) 0.0434(18) 0.0021(12) 0.0081(12) 0.0130(14)
C12 0.0320(15) 0.0370(17) 0.0394(17) 0.0056(13) 0.0077(13) 0.0120(13)
C13 0.0311(15) 0.0420(18) 0.0413(18) 0.0024(13) 0.0102(13) 0.0113(14)
C14 0.0296(15) 0.0397(17) 0.0431(18) 0.0026(13) 0.0090(13) 0.0109(14)
C15 0.0355(16) 0.0433(18) 0.0342(17) 0.0020(14) 0.0069(13) 0.0091(14)
C16 0.0347(16) 0.0393(17) 0.0392(17) 0.0055(13) 0.0107(13) 0.0130(14)
C121 0.0283(14) 0.0356(16) 0.0410(17) 0.0046(12) 0.0081(12) 0.0118(13)
C122 0.0353(16) 0.0435(19) 0.0411(18) 0.0049(14) 0.0087(13) 0.0131(15)
C123 0.0456(19) 0.0407(19) 0.0423(19) 0.0075(15) 0.0083(15) 0.0053(15)
C124 0.0450(19) 0.0443(19) 0.0398(18) 0.0087(15) 0.0102(14) 0.0094(15)
C125 0.067(3) 0.059(2) 0.038(2) 0.010(2) 0.0136(17) 0.0110(17)
C126 0.073(3) 0.066(3) 0.047(2) 0.002(2) 0.018(2) 0.024(2)
C127 0.063(2) 0.052(2) 0.053(2) 0.0004(19) 0.0157(19) 0.0214(19)
C128 0.0471(19) 0.045(2) 0.0422(19) 0.0029(16) 0.0100(15) 0.0108(15)
C129 0.0343(16) 0.0412(18) 0.0386(17) 0.0056(14) 0.0097(13) 0.0123(14)
C141 0.0309(16) 0.050(2) 0.0433(19) 0.0003(14) 0.0074(13) 0.0027(15)
C142 0.0309(16) 0.054(2) 0.053(2) -0.0030(15) 0.0073(15) 0.0122(17)
C143 0.036(2) 0.115(4) 0.055(3) 0.000(2) 0.0011(17) 0.027(3)
C144 0.049(2) 0.064(3) 0.101(4) -0.010(2) 0.025(2) -0.022(3)
C161 0.0366(17) 0.052(2) 0.0393(18) 0.0017(15) 0.0108(14) 0.0113(15)
C162 0.054(2) 0.079(3) 0.039(2) -0.002(2) 0.0165(17) 0.0128(19)
C163 0.043(2) 0.063(3) 0.061(2) 0.0110(18) 0.0221(18) 0.013(2)
C164 0.051(2) 0.057(2) 0.052(2) -0.0024(18) 0.0159(17) 0.0211(19)

loop_
_geom_angle_atom_site_label_1
_geom_angle_atom_site_label_2
_geom_angle_atom_site_label_3
_geom_angle
_geom_angle_site_symmetry_1
_geom_angle_site_symmetry_3
_geom_angle_publ_flag
O(1) Ti C(1) 90.19(13) . . ?
O(1) Ti C(5) 112.44(14) . . ?
C(1) Ti C(5) 34.81(15) . . ?
O(1) Ti C(2) 102.43(14) . . ?
C(1) Ti C(2) 34.61(15) . . ?
C(5) Ti C(2) 57.90(15) . . ?
O(1) Ti C(4) 146.13(14) . . ?
C(1) Ti C(4) 57.30(15) . . ?
C(5) Ti C(4) 34.87(16) . . ?
C(2) Ti C(4) 57.09(16) . . ?
O(1) Ti C(3) 136.06(15) . . ?
C(1) Ti C(3) 56.78(15) . . ?
C(5) Ti C(3) 57.39(16) . . ?
C(2) Ti C(3) 33.95(16) . . ?
C(4) Ti C(3) 34.11(17) . . ?
O(1) Ti Cl 104.43(8) . . ?
C(1) Ti Cl 127.67(12) . . ?
C(5) Ti Cl 94.94(11) . . ?
C(2) Ti Cl 147.67(12) . . ?
C(4) Ti Cl 90.67(12) . . ?
C(3) Ti Cl 118.45(14) . . ?
O(1) Ti Cl 102.45(8) . 2_544 ?
C(1) Ti Cl 136.08(11) . 2_544 ?
C(5) Ti Cl 142.18(12) . 2_544 ?
C(2) Ti Cl 101.52(11) . 2_544 ?
C(4) Ti Cl 107.78(13) . 2_544 ?
C(3) Ti Cl 87.45(11) . 2_544 ?
Cl Ti Cl 89.96(3) . 2_544 ?
Ti Cl Ti 90.04(3) . 2_544 ?
C(11) O(1) Ti 154.7(2) . . ?
C(2) C(1) C(5) 109.1(4) . . ?
C(2) C(1) Ti 73.7(2) . . ?
C(5) C(1) Ti 73.1(2) . . ?
C(3) C(2) C(1) 107.9(4) . . ?
C(3) C(2) Ti 74.9(2) . . ?
C(1) C(2) Ti 71.7(2) . . ?
C(2) C(3) C(4) 108.3(4) . . ?
C(2) C(3) Ti 71.2(2) . . ?
C(4) C(3) Ti 72.1(2) . . ?
C(3) C(4) C(5) 107.9(4) . . ?
C(3) C(4) Ti 73.8(2) . . ?
C(5) C(4) Ti 71.1(2) . . ?
C(1) C(5) C(4) 106.8(4) . . ?
C(1) C(5) Ti 72.0(2) . . ?
C(4) C(5) Ti 74.0(2) . . ?
O(1) C(11) C(12) 119.1(3) . . ?
O(1) C(11) C(16) 120.3(3) . . ?
C(12) C(11) C(16) 120.5(3) . . ?
C(11) C(12) C(13) 119.1(3) . . ?
C(11) C(12) C(121) 122.5(3) . . ?
C(13) C(12) C(121) 118.3(3) . . ?
C(14) C(13) C(12) 122.1(3) . . ?
C(13) C(14) C(15) 117.0(3) . . ?
C(13) C(14) C(141) 123.6(3) . . ?
C(15) C(14) C(141) 119.4(3) . . ?
C(16) C(15) C(14) 124.2(3) . . ?
C(15) C(16) C(11) 116.9(3) . . ?
C(15) C(16) C(161) 120.9(3) . . ?
C(11) C(16) C(161) 122.3(3) . . ?
C(122) C(121) C(129) 108.1(3) . . ?
C(122) C(121) C(12) 127.2(3) . . ?
C(129) C(121) C(12) 124.6(3) . . ?
C(121) C(122) C(123) 112.0(3) . . ?
C(122) C(123) C(124) 102.4(3) . . ?
C(125) C(124) C(129) 120.6(4) . . ?
C(125) C(124) C(123) 130.5(3) . . ?
C(129) C(124) C(123) 108.9(3) . . ?
C(124) C(125) C(126) 118.8(4) . . ?
C(127) C(126) C(125) 121.0(4) . . ?
C(126) C(127) C(128) 120.6(4) . . ?
C(129) C(128) C(127) 118.9(4) . . ?
C(128) C(129) C(124) 120.0(3) . . ?
C(128) C(129) C(121) 131.2(3) . . ?
C(124) C(129) C(121) 108.7(3) . . ?
C(142) C(141) C(144) 107.7(4) . . ?
C(142) C(141) C(14) 112.0(3) . . ?
C(144) C(141) C(14) 109.3(3) . . ?
C(142) C(141) C(143) 108.0(3) . . ?
C(144) C(141) C(143) 110.7(4) . . ?
C(14) C(141) C(143) 109.2(3) . . ?
C(163) C(161) C(162) 107.9(3) . . ?
C(163) C(161) C(164) 110.8(3) . . ?
C(162) C(161) C(164) 106.5(3) . . ?
C(163) C(161) C(16) 109.5(3) . . ?
C(162) C(161) C(16) 112.0(3) . . ?
C(164) C(161) C(16) 110.1(3) . . ?
C(901) C(902) C(903) 128(2) . . ?
C(902) C(903) C(903) 102(3) . 2_765 ?

loop_
_geom_bond_atom_site_label_1
_geom_bond_atom_site_label_2
_geom_bond_distance
_geom_bond_site_symmetry_2
_geom_bond_publ_flag
Ti O(1) 1.819(2) . ?
Ti C(1) 2.315(4) . ?
Ti C(5) 2.329(4) . ?
Ti C(2) 2.342(4) . ?
Ti C(4) 2.366(4) . ?
Ti C(3) 2.388(4) . ?
Ti Cl 2.4196(10) . ?
Ti Cl 2.4304(10) 2_544 ?
Cl Ti 2.4304(10) 2_544 ?
O(1) C(11) 1.363(4) . ?
C(1) C(2) 1.385(6) . ?
C(1) C(5) 1.389(6) . ?
C(2) C(3) 1.382(7) . ?
C(3) C(4) 1.395(7) . ?
C(4) C(5) 1.408(6) . ?
C(11) C(12) 1.402(5) . ?
C(11) C(16) 1.423(5) . ?
C(12) C(13) 1.405(4) . ?
C(12) C(121) 1.480(5) . ?
C(13) C(14) 1.379(5) . ?
C(14) C(15) 1.401(5) . ?
C(14) C(141) 1.535(4) . ?
C(15) C(16) 1.386(5) . ?
C(16) C(161) 1.541(5) . ?
C(121) C(122) 1.351(5) . ?
C(121) C(129) 1.477(5) . ?
C(122) C(123) 1.501(5) . ?
C(123) C(124) 1.510(5) . ?
C(124) C(125) 1.381(5) . ?
C(124) C(129) 1.403(5) . ?
C(125) C(126) 1.389(6) . ?
C(126) C(127) 1.379(6) . ?
C(127) C(128) 1.393(5) . ?
C(128) C(129) 1.392(5) . ?
C(141) C(142) 1.528(5) . ?
C(141) C(144) 1.532(6) . ?
C(141) C(143) 1.538(6) . ?
C(161) C(163) 1.532(5) . ?
C(161) C(162) 1.533(5) . ?
C(161) C(164) 1.537(5) . ?
C(902) C(901) 1.20(2) . ?
C(902) C(903) 1.35(2) . ?
C(903) C(903) 1.45(3) 2_765 ?
